data_2104312
loop_
_publ_author_name
'Daszkiewicz, Marek'
'Gulay, Lubomir D.'
'Lychmanyuk, Olga S.'

_publ_section_title
;
 Ln~3~<i>M</i>~1{-~\d}<i>TX</i>~7~ -- quasi-isostructural compounds:
 stereochemistry and silver-ion motion in the Ln~3~Ag~1{-~\d}GeS~7~ (Ln
 = La--Nd, Sm, Gd--Er and Y; \d = 0.11--0.50) compounds
;
_journal_issue 2
_journal_name_full 'Acta Crystallographica Section B'
_journal_page_first 126
_journal_page_last 133
_journal_paper_doi 10.1107/S010876810900144X
_journal_volume 65
_journal_year 2009
_chemical_formula_moiety 'Ag0.50 Er3 Ge S7'
_chemical_formula_sum 'Ag0.5 Er3 Ge S7'
_chemical_formula_weight 852.72
_chemical_name_systematic
;
 ?
;
_space_group_IT_number 173
_symmetry_cell_setting hexagonal
_symmetry_space_group_name_Hall 'P 6c'
_symmetry_space_group_name_H-M 'P 63'
_atom_sites_solution_primary direct
_atom_sites_solution_secondary difmap
_audit_creation_method SHELXL-97
_cell_angle_alpha 90.00
_cell_angle_beta 90.00
_cell_angle_gamma 120.00
_cell_formula_units_Z 2
_cell_length_a 9.6921(14)
_cell_length_b 9.6921(14)
_cell_length_c 5.8308(12)
_cell_measurement_reflns_used 628
_cell_measurement_temperature 295(2)
_cell_measurement_theta_max 26.37
_cell_measurement_theta_min 4.21
_cell_volume 474.35(14)
_computing_cell_refinement 'CrysAlis RED'
_computing_data_collection 'CrysAlis CCD (Oxford Diffraction, 2007)'
_computing_data_reduction 'CrysAlis RED'
_computing_structure_refinement 'SHELXL-97 (Sheldrick, 1997)'
_computing_structure_solution 'SHELXS-97 (Sheldrick, 1997)'
_diffrn_ambient_temperature 295(2)
_diffrn_detector_area_resol_mean '1024x1024 with blocks 2x2, 33.133pixel/mm'
_diffrn_measured_fraction_theta_full 0.992
_diffrn_measured_fraction_theta_max 0.992
_diffrn_measurement_device_type 'KUMA KM-4 with area CCD detector'
_diffrn_measurement_method \w-scan
_diffrn_radiation_monochromator graphite
_diffrn_radiation_source 'fine-focus sealed tube'
_diffrn_radiation_type MoK\a
_diffrn_radiation_wavelength 0.71073
_diffrn_reflns_av_R_equivalents 0.0488
_diffrn_reflns_av_sigmaI/netI 0.0214
_diffrn_reflns_limit_h_max 12
_diffrn_reflns_limit_h_min -12
_diffrn_reflns_limit_k_max 11
_diffrn_reflns_limit_k_min -12
_diffrn_reflns_limit_l_max 7
_diffrn_reflns_limit_l_min -7
_diffrn_reflns_number 4994
_diffrn_reflns_theta_full 26.37
_diffrn_reflns_theta_max 26.37
_diffrn_reflns_theta_min 4.21
_diffrn_standards_number 0
_exptl_absorpt_coefficient_mu 31.869
_exptl_absorpt_correction_T_max 0.131
_exptl_absorpt_correction_T_min 0.038
_exptl_absorpt_correction_type numerical
_exptl_absorpt_process_details 'CrysAlis (Oxford Diffraction, 2007)'
_exptl_crystal_colour 'dark red'
_exptl_crystal_density_diffrn 5.970
_exptl_crystal_density_method 'not measured'
_exptl_crystal_description prism
_exptl_crystal_F_000 743
_exptl_crystal_size_max 0.13
_exptl_crystal_size_mid 0.10
_exptl_crystal_size_min 0.08
_refine_diff_density_max 0.864
_refine_diff_density_min -2.841
_refine_ls_abs_structure_details 'Flack H D (1983), Acta Cryst. A39, 876-881, 280 Friedel pairs'
_refine_ls_abs_structure_Flack -0.03(3)
_refine_ls_extinction_coef 0.0081(5)
_refine_ls_extinction_expression Fc^*^=kFc[1+0.001xFc^2^\l^3^/sin(2\q)]^-1/4^
_refine_ls_extinction_method SHELXL
_refine_ls_goodness_of_fit_ref 1.151
_refine_ls_hydrogen_treatment none
_refine_ls_matrix_type full
_refine_ls_number_parameters 38
_refine_ls_number_reflns 633
_refine_ls_number_restraints 1
_refine_ls_restrained_S_all 1.150
_refine_ls_R_factor_all 0.0218
_refine_ls_R_factor_gt 0.0217
_refine_ls_shift/su_max 0.001
_refine_ls_shift/su_mean <0.001
_refine_ls_structure_factor_coef Fsqd
_refine_ls_weighting_details 'calc w=1/[\s^2^(Fo^2^)+(0.0131P)^2^+7.7310P] where P=(Fo^2^+2Fc^2^)/3'
_refine_ls_weighting_scheme calc
_refine_ls_wR_factor_gt 0.0527
_refine_ls_wR_factor_ref 0.0528
_reflns_number_gt 628
_reflns_number_total 633
_reflns_threshold_expression >2sigma(I)
_cod_data_source_file bp5017.cif
_cod_data_source_block er
_cod_depositor_comments
;
The following automatic conversions were performed:
'_symmetry_cell_setting' value 'Hexagonal' changed to 'hexagonal'
according to '/home/saulius/struct/CIF-dictionaries/cif_core.dic'
dictionary named 'cif_core.dic' version 2.4.1 from 2010-06-29.

Automatic conversion script
Id: cif_fix_enum 1527 2010-12-29 10:47:43Z saulius 

The following automatic conversions were performed:

'_symmetry_cell_setting' value 'Hexagonal' changed to 'hexagonal'
according to /home/saulius/struct/CIF-dictionaries/cif_core.dic
dictionary named 'cif_core.dic' version 2.4.1 from 2010-06-29.

Automatic conversion script
Id: cif_fix_values 1715 2011-07-08 13:25:40Z adriana 
;
_cod_original_formula_sum 'Ag0.50 Er3 Ge S7'
_cod_database_code 2104312
_cod_database_fobs_code 2104312

loop_
_symmetry_equiv_pos_as_xyz
'x, y, z'
'-y, x-y, z'
'-x+y, -x, z'
'-x, -y, z+1/2'
'y, -x+y, z+1/2'
'x-y, x, z+1/2'

loop_
_atom_site_type_symbol
_atom_site_label
_atom_site_fract_x
_atom_site_fract_y
_atom_site_fract_z
_atom_site_U_iso_or_equiv
_atom_site_adp_type
_atom_site_calc_flag
_atom_site_refinement_flags
_atom_site_occupancy
_atom_site_disorder_assembly
_atom_site_disorder_group
Er Er 0.85842(5) 0.64061(5) 0.24518(19) 0.02066(18) Uani d . 1 . .
Ag Ag2 0.0000 0.0000 0.9635(19) 0.076(2) Uani d SP 0.50 . .
Ge Ge1 0.3333 0.6667 0.3216(3) 0.0119(4) Uani d S 1 . .
S S1 0.3333 0.6667 0.9460(7) 0.0134(9) Uani d S 1 . .
S S2 0.8949(3) 0.7418(3) 0.6936(5) 0.0238(7) Uani d . 1 . .
S S3 0.5725(3) 0.4776(3) 0.9825(4) 0.0154(5) Uani d . 1 . .

loop_
_atom_site_aniso_label
_atom_site_aniso_U_11
_atom_site_aniso_U_22
_atom_site_aniso_U_33
_atom_site_aniso_U_12
_atom_site_aniso_U_13
_atom_site_aniso_U_23
Er 0.0144(2) 0.0150(2) 0.0327(3) 0.00742(17) -0.0022(3) 0.0004(3)
Ag2 0.0231(9) 0.0231(9) 0.181(7) 0.0115(5) 0.000 0.000
Ge1 0.0140(6) 0.0140(6) 0.0077(8) 0.0070(3) 0.000 0.000
S1 0.0159(13) 0.0159(13) 0.008(2) 0.0079(6) 0.000 0.000
S2 0.0136(11) 0.0252(13) 0.0340(19) 0.0107(10) -0.0022(10) -0.0143(11)
S3 0.0202(12) 0.0155(12) 0.0148(12) 0.0122(10) -0.0006(11) -0.0001(10)

loop_
_atom_type_symbol
_atom_type_description
_atom_type_scat_dispersion_real
_atom_type_scat_dispersion_imag
_atom_type_scat_source
S S 0.1246 0.1234 'International Tables Vol C Tables 4.2.6.8 and 6.1.1.4'
Ge Ge 0.1547 1.8001 'International Tables Vol C Tables 4.2.6.8 and 6.1.1.4'
Ag Ag -0.8971 1.1015 'International Tables Vol C Tables 4.2.6.8 and 6.1.1.4'
Er Er -0.2586 4.9576 'International Tables Vol C Tables 4.2.6.8 and 6.1.1.4'

loop_
_geom_angle_atom_site_label_1
_geom_angle_atom_site_label_2
_geom_angle_atom_site_label_3
_geom_angle_site_symmetry_1
_geom_angle_site_symmetry_3
_geom_angle
_geom_angle_publ_flag
S2 Er S2 6_654 . 83.78(8) ?
S2 Er S2 6_654 5_564 87.49(12) ?
S2 Er S2 . 5_564 82.62(8) ?
S2 Er S3 6_654 3_664 97.24(8) ?
S2 Er S3 . 3_664 138.35(8) ?
S2 Er S3 5_564 3_664 138.98(9) ?
S2 Er S3 6_654 1_554 137.50(9) ?
S2 Er S3 . 1_554 128.56(8) ?
S2 Er S3 5_564 1_554 72.95(7) ?
S3 Er S3 3_664 1_554 76.52(10) ?
S2 Er S1 6_654 4_664 146.88(8) ?
S2 Er S1 . 4_664 83.26(10) ?
S2 Er S1 5_564 4_664 120.73(7) ?
S3 Er S1 3_664 4_664 73.40(8) ?
S3 Er S1 1_554 4_664 72.38(8) ?
S2 Er S3 6_654 6_654 71.23(8) ?
S2 Er S3 . 6_654 70.50(7) ?
S2 Er S3 5_564 6_654 146.97(8) ?
S3 Er S3 3_664 6_654 70.57(4) ?
S3 Er S3 1_554 6_654 139.30(7) ?
S1 Er S3 4_664 6_654 75.73(6) ?
S2 Er Ag2 6_654 4_664 52.15(11) ?
S2 Er Ag2 . 4_664 49.08(19) ?
S2 Er Ag2 5_564 4_664 51.80(10) ?
S3 Er Ag2 3_664 4_664 149.39(11) ?
S3 Er Ag2 1_554 4_664 124.65(10) ?
S1 Er Ag2 4_664 4_664 130.8(2) ?
S3 Er Ag2 6_654 4_664 95.37(12) ?
S2 Er Ag2 6_654 1_664 47.22(8) ?
S2 Er Ag2 . 1_664 100.19(17) ?
S2 Er Ag2 5_564 1_664 47.02(8) ?
S3 Er Ag2 3_664 1_664 110.90(16) ?
S3 Er Ag2 1_554 1_664 95.13(13) ?
S1 Er Ag2 4_664 1_664 165.81(5) ?
S3 Er Ag2 6_654 1_664 118.43(7) ?
Ag2 Er Ag2 4_664 1_664 51.12(2) ?
S2 Ag2 S2 4_665 6_545 95.0(3) ?
S2 Ag2 S2 4_665 5_455 95.0(3) ?
S2 Ag2 S2 6_545 5_455 95.0(3) ?
S2 Ag2 S2 4_665 1_445 175.8(4) ?
S2 Ag2 S2 6_545 1_445 87.80(5) ?
S2 Ag2 S2 5_455 1_445 87.80(5) ?
S2 Ag2 S2 4_665 3_565 87.80(5) ?
S2 Ag2 S2 6_545 3_565 175.8(4) ?
S2 Ag2 S2 5_455 3_565 87.80(5) ?
S2 Ag2 S2 1_445 3_565 89.2(3) ?
S2 Ag2 S2 4_665 2_655 87.80(5) ?
S2 Ag2 S2 6_545 2_655 87.80(5) ?
S2 Ag2 S2 5_455 2_655 175.8(4) ?
S2 Ag2 S2 1_445 2_655 89.2(3) ?
S2 Ag2 S2 3_565 2_655 89.2(3) ?
S2 Ag2 Ag2 4_665 4_554 121.6(2) ?
S2 Ag2 Ag2 6_545 4_554 121.6(2) ?
S2 Ag2 Ag2 5_455 4_554 121.6(2) ?
S2 Ag2 Ag2 1_445 4_554 54.2(2) ?
S2 Ag2 Ag2 3_565 4_554 54.2(2) ?
S2 Ag2 Ag2 2_655 4_554 54.2(2) ?
S2 Ag2 Ag2 4_665 4 58.4(2) ?
S2 Ag2 Ag2 6_545 4 58.4(2) ?
S2 Ag2 Ag2 5_455 4 58.4(2) ?
S2 Ag2 Ag2 1_445 4 125.8(2) ?
S2 Ag2 Ag2 3_565 4 125.8(2) ?
S2 Ag2 Ag2 2_655 4 125.8(2) ?
Ag2 Ag2 Ag2 4_554 4 180.000(4) ?
S2 Ag2 Er 4_665 5_455 127.26(7) ?
S2 Ag2 Er 6_545 5_455 125.81(7) ?
S2 Ag2 Er 5_455 5_455 54.35(7) ?
S2 Ag2 Er 1_445 5_455 52.43(11) ?
S2 Ag2 Er 3_565 5_455 53.82(11) ?
S2 Ag2 Er 2_655 5_455 121.4(4) ?
Ag2 Ag2 Er 4_554 5_455 67.27(18) ?
Ag2 Ag2 Er 4 5_455 112.73(18) ?
S2 Ag2 Er 4_665 4_665 54.35(7) ?
S2 Ag2 Er 6_545 4_665 127.26(8) ?
S2 Ag2 Er 5_455 4_665 125.81(7) ?
S2 Ag2 Er 1_445 4_665 121.4(4) ?
S2 Ag2 Er 3_565 4_665 52.43(11) ?
S2 Ag2 Er 2_655 4_665 53.82(11) ?
Ag2 Ag2 Er 4_554 4_665 67.27(18) ?
Ag2 Ag2 Er 4 4_665 112.73(18) ?
Er Ag2 Er 5_455 4_665 106.0(2) ?
S2 Ag2 Er 4_665 6_545 125.81(7) ?
S2 Ag2 Er 6_545 6_545 54.35(7) ?
S2 Ag2 Er 5_455 6_545 127.26(7) ?
S2 Ag2 Er 1_445 6_545 53.82(11) ?
S2 Ag2 Er 3_565 6_545 121.4(4) ?
S2 Ag2 Er 2_655 6_545 52.43(11) ?
Ag2 Ag2 Er 4_554 6_545 67.27(18) ?
Ag2 Ag2 Er 4 6_545 112.73(18) ?
Er Ag2 Er 5_455 6_545 106.0(2) ?
Er Ag2 Er 4_665 6_545 106.0(2) ?
S2 Ag2 Er 4_665 2_656 50.69(11) ?
S2 Ag2 Er 6_545 2_656 52.12(12) ?
S2 Ag2 Er 5_455 2_656 120.0(4) ?
S2 Ag2 Er 1_445 2_656 130.10(7) ?
S2 Ag2 Er 3_565 2_656 128.73(6) ?
S2 Ag2 Er 2_655 2_656 64.22(7) ?
Ag2 Ag2 Er 4_554 2_656 118.39(17) ?
Ag2 Ag2 Er 4 2_656 61.61(17) ?
Er Ag2 Er 5_455 2_656 174.3(3) ?
Er Ag2 Er 4_665 2_656 77.17(2) ?
Er Ag2 Er 6_545 2_656 77.17(2) ?
S1 Ge1 S3 1_554 5_564 114.96(8) ?
S1 Ge1 S3 1_554 6_554 114.96(8) ?
S3 Ge1 S3 5_564 6_554 103.46(9) ?
S1 Ge1 S3 1_554 4_664 114.96(8) ?
S3 Ge1 S3 5_564 4_664 103.46(9) ?
S3 Ge1 S3 6_554 4_664 103.46(9) ?
Ge1 S1 Er 1_556 6 114.20(8) ?
Ge1 S1 Er 1_556 4_665 114.20(8) ?
Er S1 Er 6 4_665 104.35(9) ?
Ge1 S1 Er 1_556 5_565 114.20(8) ?
Er S1 Er 6 5_565 104.35(9) ?
Er S1 Er 4_665 5_565 104.35(9) ?
Ag2 S2 Ag2 4_664 1_665 67.44(7) ?
Ag2 S2 Er 4_664 5_565 82.09(10) ?
Ag2 S2 Er 1_665 5_565 75.42(7) ?
Ag2 S2 Er 4_664 . 76.6(2) ?
Ag2 S2 Er 1_665 . 144.0(2) ?
Er S2 Er 5_565 . 101.16(9) ?
Ag2 S2 Er 4_664 6_655 80.87(10) ?
Ag2 S2 Er 1_665 6_655 74.39(7) ?
Er S2 Er 5_565 6_655 149.19(11) ?
Er S2 Er . 6_655 99.59(8) ?
Ge1 S3 Er 4_665 2_656 90.90(8) ?
Ge1 S3 Er 4_665 1_556 89.11(8) ?
Er S3 Er 2_656 1_556 106.35(9) ?
Ge1 S3 Er 4_665 5_565 117.62(11) ?
Er S3 Er 2_656 5_565 146.82(9) ?
Er S3 Er 1_556 5_565 91.58(7) ?

loop_
_geom_bond_atom_site_label_1
_geom_bond_atom_site_label_2
_geom_bond_site_symmetry_2
_geom_bond_distance
_geom_bond_publ_flag
Er S2 6_654 2.699(3) ?
Er S2 . 2.753(3) ?
Er S2 5_564 2.761(3) ?
Er S3 3_664 2.784(3) ?
Er S3 1_554 2.853(3) ?
Er S1 4_664 2.8566(19) ?
Er S3 6_654 3.020(3) ?
Er Ag2 4_664 3.295(4) ?
Er Ag2 1_664 3.454(6) ?
Ag2 S2 4_665 2.560(7) ?
Ag2 S2 6_545 2.560(7) ?
Ag2 S2 5_455 2.560(7) ?
Ag2 S2 1_445 2.688(7) ?
Ag2 S2 3_565 2.688(7) ?
Ag2 S2 2_655 2.688(7) ?
Ag2 Ag2 4_554 2.9154(6) ?
Ag2 Ag2 4 2.9154(6) ?
Ag2 Er 5_455 3.295(4) ?
Ag2 Er 4_665 3.295(4) ?
Ag2 Er 6_545 3.295(4) ?
Ag2 Er 2_656 3.454(5) ?
Ge1 S1 1_554 2.190(4) ?
Ge1 S3 5_564 2.223(3) ?
Ge1 S3 6_554 2.223(3) ?
Ge1 S3 4_664 2.223(3) ?
S1 Ge1 1_556 2.190(4) ?
S1 Er 6 2.8566(19) ?
S1 Er 4_665 2.8566(19) ?
S1 Er 5_565 2.8566(19) ?
S2 Ag2 4_664 2.560(7) ?
S2 Ag2 1_665 2.688(7) ?
S2 Er 5_565 2.699(2) ?
S2 Er 6_655 2.761(3) ?
S3 Ge1 4_665 2.223(3) ?
S3 Er 2_656 2.784(3) ?
S3 Er 1_556 2.853(3) ?
S3 Er 5_565 3.020(3) ?
